data_7102261
loop_
_publ_author_name
'L\'opez, Jes\'us Garc\'ia'
'Fern\'andez, Ignacio'
'Ruiz, Manuel Serrano'
'Ortiz, Fernando L\'opez'

_publ_section_title
;
 C(alpha),C(ortho)-Dimetalated phosphazene complexes.
;
_journal_issue 44
_journal_name_full 'Chemical communications (Cambridge, England)'
_journal_page_first 4674
_journal_page_last 4676
_journal_paper_doi 10.1039/b707320h
_journal_year 2007
_chemical_formula_sum 'C22 H34 N O2 P Sn2'
_chemical_formula_weight 612.85
_chemical_name_systematic
;
?
;
_space_group_IT_number 2
_symmetry_cell_setting triclinic
_symmetry_space_group_name_Hall '-P 1'
_symmetry_space_group_name_H-M 'P -1'
_atom_sites_solution_hydrogens geom
_atom_sites_solution_primary direct
_atom_sites_solution_secondary difmap
_audit_creation_method SHELXL-97
_cell_angle_alpha 77.744(1)
_cell_angle_beta 80.155(1)
_cell_angle_gamma 68.041(1)
_cell_formula_units_Z 2
_cell_length_a 9.2494(4)
_cell_length_b 11.4145(5)
_cell_length_c 13.6288(6)
_cell_measurement_reflns_used 4354
_cell_measurement_temperature 150(2)
_cell_measurement_theta_max 50.005
_cell_measurement_theta_min 4.772
_cell_volume 1297.41(10)
_computing_cell_refinement 'Bruker APEX'
_computing_data_collection 'Bruker APEX'
_computing_data_reduction 'Bruker SHELXTL'
_computing_molecular_graphics 'Bruker SHELXTL'
_computing_publication_material 'Bruker SHELXTL'
_computing_structure_refinement 'SHELXL-97 (Sheldrick, 1997)'
_computing_structure_solution 'SHELXS-97 (Sheldrick, 1990)'
_diffrn_ambient_temperature 150(2)
_diffrn_measured_fraction_theta_full 0.978
_diffrn_measured_fraction_theta_max 0.978
_diffrn_measurement_device_type 'CCD area detector'
_diffrn_measurement_method 'phi and omega scans'
_diffrn_radiation_monochromator graphite
_diffrn_radiation_source 'fine-focus sealed tube'
_diffrn_radiation_type MoK\a
_diffrn_radiation_wavelength 0.71069
_diffrn_reflns_av_R_equivalents 0.0187
_diffrn_reflns_av_sigmaI/netI 0.0348
_diffrn_reflns_limit_h_max 10
_diffrn_reflns_limit_h_min -11
_diffrn_reflns_limit_k_max 13
_diffrn_reflns_limit_k_min -11
_diffrn_reflns_limit_l_max 16
_diffrn_reflns_limit_l_min -16
_diffrn_reflns_number 6932
_diffrn_reflns_theta_full 25.01
_diffrn_reflns_theta_max 25.01
_diffrn_reflns_theta_min 1.54
_exptl_absorpt_coefficient_mu 2.002
_exptl_absorpt_correction_T_max 0.819
_exptl_absorpt_correction_T_min 0.602
_exptl_absorpt_correction_type empirical
_exptl_crystal_colour colorless
_exptl_crystal_density_diffrn 1.569
_exptl_crystal_density_method 'not measured'
_exptl_crystal_description prismatic
_exptl_crystal_F_000 608
_exptl_crystal_size_max 0.250
_exptl_crystal_size_mid 0.180
_exptl_crystal_size_min 0.100
_refine_diff_density_max 1.150
_refine_diff_density_min -0.722
_refine_diff_density_rms 0.103
_refine_ls_extinction_method none
_refine_ls_goodness_of_fit_ref 1.081
_refine_ls_hydrogen_treatment constr
_refine_ls_matrix_type full
_refine_ls_number_parameters 261
_refine_ls_number_reflns 4449
_refine_ls_number_restraints 0
_refine_ls_restrained_S_all 1.081
_refine_ls_R_factor_all 0.0373
_refine_ls_R_factor_gt 0.0337
_refine_ls_shift/su_max 0.001
_refine_ls_shift/su_mean 0.000
_refine_ls_structure_factor_coef Fsqd
_refine_ls_weighting_details 'calc w=1/[\s^2^(Fo^2^)+(0.0455P)^2^+1.0011P] where P=(Fo^2^+2Fc^2^)/3'
_refine_ls_weighting_scheme calc
_refine_ls_wR_factor_gt 0.0869
_refine_ls_wR_factor_ref 0.0893
_reflns_number_gt 4008
_reflns_number_total 4449
_reflns_threshold_expression >2sigma(I)
_cod_data_source_file b707320h.txt
_cod_data_source_block j841s
_cod_depositor_comments
;
The following automatic conversions were performed:
'_symmetry_cell_setting' value 'Triclinic' changed to 'triclinic'
according to '/home/saulius/struct/CIF-dictionaries/cif_core.dic'
dictionary named 'cif_core.dic' version 2.4.1 from 2010-06-29.

Automatic conversion script
Id: cif_fix_enum 1527 2010-12-29 10:47:43Z saulius 
;
_cod_original_sg_symbol_H-M P-1
_cod_database_code 7102261

loop_
_symmetry_equiv_pos_as_xyz
'x, y, z'
'-x, -y, -z'

loop_
_atom_site_label
_atom_site_type_symbol
_atom_site_fract_x
_atom_site_fract_y
_atom_site_fract_z
_atom_site_U_iso_or_equiv
_atom_site_adp_type
_atom_site_occupancy
_atom_site_symmetry_multiplicity
_atom_site_calc_flag
_atom_site_refinement_flags
Sn1 Sn 0.00158(3) 0.44157(3) 0.75990(2) 0.03238(11) Uani 1 1 d .
Sn2 Sn 0.72261(3) 0.01387(3) 0.75272(2) 0.03224(11) Uani 1 1 d .
P1 P 0.39669(12) 0.31425(10) 0.78168(7) 0.0245(2) Uani 1 1 d .
O1 O 0.2379(3) 0.3159(3) 0.6160(2) 0.0324(6) Uani 1 1 d .
O2 O 0.4003(3) 0.1175(3) 0.5948(2) 0.0366(7) Uani 1 1 d .
N1 N 0.4461(4) 0.2052(3) 0.7120(2) 0.0271(7) Uani 1 1 d .
C11 C 0.4185(5) 0.4628(4) 0.7177(3) 0.0282(9) Uani 1 1 d .
C12 C 0.3328(5) 0.5801(4) 0.7497(3) 0.0343(10) Uani 1 1 d .
H12 H 0.2523 0.5852 0.8040 0.041 Uiso 1 1 calc R
C13 C 0.3650(6) 0.6889(4) 0.7025(4) 0.0450(12) Uani 1 1 d .
H13 H 0.3070 0.7684 0.7249 0.054 Uiso 1 1 calc R
C14 C 0.4802(6) 0.6823(5) 0.6237(4) 0.0439(12) Uani 1 1 d .
H14 H 0.5010 0.7575 0.5913 0.053 Uiso 1 1 calc R
C15 C 0.5663(6) 0.5671(5) 0.5909(4) 0.0435(11) Uani 1 1 d .
H15 H 0.6462 0.5628 0.5362 0.052 Uiso 1 1 calc R
C16 C 0.5350(5) 0.4573(4) 0.6386(3) 0.0345(10) Uani 1 1 d .
H16 H 0.5944 0.3778 0.6166 0.041 Uiso 1 1 calc R
C21 C 0.5391(5) 0.2504(4) 0.8723(3) 0.0268(8) Uani 1 1 d .
C22 C 0.6679(5) 0.1355(4) 0.8665(3) 0.0289(9) Uani 1 1 d .
C23 C 0.7697(5) 0.0966(4) 0.9419(3) 0.0356(10) Uani 1 1 d .
H23 H 0.8566 0.0188 0.9413 0.043 Uiso 1 1 calc R
C24 C 0.7478(6) 0.1678(5) 1.0169(3) 0.0420(11) Uani 1 1 d .
H24 H 0.8199 0.1390 1.0663 0.050 Uiso 1 1 calc R
C25 C 0.6217(6) 0.2807(5) 1.0206(3) 0.0406(11) Uani 1 1 d .
H25 H 0.6064 0.3292 1.0726 0.049 Uiso 1 1 calc R
C26 C 0.5185(5) 0.3224(4) 0.9481(3) 0.0348(10) Uani 1 1 d .
H26 H 0.4325 0.4007 0.9496 0.042 Uiso 1 1 calc R
C31 C -0.1658(6) 0.5282(6) 0.8784(4) 0.0616(15) Uani 1 1 d .
H31A H -0.2704 0.5669 0.8549 0.092 Uiso 1 1 calc R
H31B H -0.1364 0.5944 0.8964 0.092 Uiso 1 1 calc R
H31C H -0.1665 0.4626 0.9378 0.092 Uiso 1 1 calc R
C32 C 0.0093(6) 0.5877(4) 0.6351(4) 0.0460(12) Uani 1 1 d .
H32A H 0.1182 0.5826 0.6150 0.069 Uiso 1 1 calc R
H32B H -0.0528 0.6717 0.6543 0.069 Uiso 1 1 calc R
H32C H -0.0338 0.5763 0.5784 0.069 Uiso 1 1 calc R
C33 C -0.0694(6) 0.2985(5) 0.7262(4) 0.0511(13) Uani 1 1 d .
H33A H -0.1773 0.3109 0.7558 0.077 Uiso 1 1 calc R
H33B H 0.0001 0.2137 0.7545 0.077 Uiso 1 1 calc R
H33C H -0.0636 0.3052 0.6529 0.077 Uiso 1 1 calc R
C41 C 0.7891(5) 0.0916(5) 0.6029(3) 0.0382(10) Uani 1 1 d .
H41A H 0.8637 0.0224 0.5683 0.057 Uiso 1 1 calc R
H41B H 0.8383 0.1534 0.6053 0.057 Uiso 1 1 calc R
H41C H 0.6960 0.1347 0.5661 0.057 Uiso 1 1 calc R
C42 C 0.9511(6) -0.1225(5) 0.7925(4) 0.0583(15) Uani 1 1 d .
H42A H 0.9908 -0.1860 0.7469 0.087 Uiso 1 1 calc R
H42B H 0.9408 -0.1659 0.8622 0.087 Uiso 1 1 calc R
H42C H 1.0242 -0.0770 0.7864 0.087 Uiso 1 1 calc R
C43 C 0.5824(6) -0.1036(4) 0.7758(4) 0.0459(12) Uani 1 1 d .
H43A H 0.4773 -0.0513 0.7563 0.069 Uiso 1 1 calc R
H43B H 0.5750 -0.1417 0.8472 0.069 Uiso 1 1 calc R
H43C H 0.6307 -0.1718 0.7345 0.069 Uiso 1 1 calc R
C51 C 0.2065(5) 0.3473(4) 0.8476(3) 0.0297(9) Uani 1 1 d .
H51 H 0.1976 0.4061 0.8950 0.036 Uiso 1 1 calc R
C52 C 0.1895(6) 0.2247(5) 0.9139(4) 0.0455(12) Uani 1 1 d .
H52A H 0.2044 0.1614 0.8710 0.068 Uiso 1 1 calc R
H52B H 0.0846 0.2453 0.9507 0.068 Uiso 1 1 calc R
H52C H 0.2685 0.1896 0.9621 0.068 Uiso 1 1 calc R
C53 C 0.3527(5) 0.2219(4) 0.6404(3) 0.0285(9) Uani 1 1 d .
C54 C 0.2938(6) 0.1154(5) 0.5294(4) 0.0453(12) Uani 1 1 d .
H54A H 0.1981 0.1084 0.5699 0.068 Uiso 1 1 calc R
H54B H 0.3439 0.0418 0.4939 0.068 Uiso 1 1 calc R
H54C H 0.2671 0.1946 0.4802 0.068 Uiso 1 1 calc R

loop_
_atom_site_aniso_label
_atom_site_aniso_U_11
_atom_site_aniso_U_22
_atom_site_aniso_U_33
_atom_site_aniso_U_23
_atom_site_aniso_U_13
_atom_site_aniso_U_12
Sn1 0.02261(17) 0.03387(18) 0.03871(19) -0.00934(13) -0.00170(12) -0.00646(13)
Sn2 0.02744(17) 0.03408(18) 0.03559(19) -0.01145(13) -0.00756(13) -0.00622(13)
P1 0.0221(5) 0.0279(5) 0.0251(5) -0.0071(4) -0.0028(4) -0.0087(4)
O1 0.0234(15) 0.0370(17) 0.0346(16) -0.0104(13) -0.0058(12) -0.0043(13)
O2 0.0347(17) 0.0371(17) 0.0421(18) -0.0190(14) -0.0122(14) -0.0069(13)
N1 0.0233(17) 0.0300(18) 0.0304(18) -0.0080(14) -0.0083(14) -0.0080(14)
C11 0.032(2) 0.030(2) 0.027(2) -0.0051(17) -0.0075(17) -0.0135(18)
C12 0.030(2) 0.036(2) 0.039(2) -0.0125(19) 0.0052(19) -0.0144(19)
C13 0.047(3) 0.031(2) 0.060(3) -0.014(2) -0.004(2) -0.015(2)
C14 0.057(3) 0.045(3) 0.039(3) 0.002(2) -0.008(2) -0.030(2)
C15 0.048(3) 0.052(3) 0.034(3) -0.002(2) 0.001(2) -0.027(2)
C16 0.038(2) 0.036(2) 0.030(2) -0.0090(18) -0.0015(19) -0.013(2)
C21 0.025(2) 0.033(2) 0.026(2) -0.0054(17) -0.0028(16) -0.0146(18)
C22 0.027(2) 0.036(2) 0.028(2) -0.0046(17) -0.0046(17) -0.0151(18)
C23 0.028(2) 0.041(3) 0.035(2) -0.0061(19) -0.0073(19) -0.0083(19)
C24 0.038(3) 0.063(3) 0.030(2) -0.006(2) -0.012(2) -0.021(2)
C25 0.044(3) 0.054(3) 0.033(2) -0.016(2) -0.005(2) -0.022(2)
C26 0.035(2) 0.042(3) 0.031(2) -0.0106(19) -0.0040(19) -0.015(2)
C31 0.043(3) 0.060(4) 0.067(4) -0.022(3) 0.009(3) -0.001(3)
C32 0.049(3) 0.036(3) 0.051(3) -0.001(2) -0.015(2) -0.011(2)
C33 0.041(3) 0.059(3) 0.067(3) -0.011(3) -0.012(3) -0.029(3)
C41 0.032(2) 0.054(3) 0.035(2) -0.017(2) 0.0030(19) -0.020(2)
C42 0.046(3) 0.055(3) 0.064(4) -0.028(3) -0.021(3) 0.009(3)
C43 0.049(3) 0.036(3) 0.058(3) -0.004(2) -0.013(2) -0.019(2)
C51 0.029(2) 0.035(2) 0.027(2) -0.0085(17) -0.0004(17) -0.0136(18)
C52 0.037(3) 0.049(3) 0.047(3) 0.008(2) -0.002(2) -0.020(2)
C53 0.029(2) 0.033(2) 0.026(2) -0.0078(17) -0.0011(17) -0.0133(19)
C54 0.041(3) 0.062(3) 0.046(3) -0.027(2) -0.010(2) -0.021(2)

loop_
_atom_type_symbol
_atom_type_description
_atom_type_scat_dispersion_real
_atom_type_scat_dispersion_imag
_atom_type_scat_source
C C 0.0033 0.0016 'International Tables Vol C Tables 4.2.6.8 and 6.1.1.4'
H H 0.0000 0.0000 'International Tables Vol C Tables 4.2.6.8 and 6.1.1.4'
N N 0.0061 0.0033 'International Tables Vol C Tables 4.2.6.8 and 6.1.1.4'
O O 0.0106 0.0060 'International Tables Vol C Tables 4.2.6.8 and 6.1.1.4'
P P 0.1023 0.0942 'International Tables Vol C Tables 4.2.6.8 and 6.1.1.4'
Sn Sn -0.6537 1.4246 'International Tables Vol C Tables 4.2.6.8 and 6.1.1.4'

loop_
_geom_angle_atom_site_label_1
_geom_angle_atom_site_label_2
_geom_angle_atom_site_label_3
_geom_angle
C32 Sn1 C33 113.9(2)
C32 Sn1 C31 108.6(2)
C33 Sn1 C31 107.1(2)
C32 Sn1 C51 118.80(17)
C33 Sn1 C51 108.87(18)
C31 Sn1 C51 97.88(19)
C41 Sn2 C43 119.50(18)
C41 Sn2 C22 116.52(16)
C43 Sn2 C22 113.62(18)
C41 Sn2 C42 99.3(2)
C43 Sn2 C42 103.0(2)
C22 Sn2 C42 100.19(17)
N1 P1 C51 114.88(18)
N1 P1 C11 114.62(18)
C51 P1 C11 108.9(2)
N1 P1 C21 103.94(17)
C51 P1 C21 108.71(19)
C11 P1 C21 105.01(18)
C53 O2 C54 115.7(3)
C53 N1 P1 117.8(3)
C16 C11 C12 119.1(4)
C16 C11 P1 117.6(3)
C12 C11 P1 123.1(3)
C13 C12 C11 120.1(4)
C13 C12 H12 119.9
C11 C12 H12 119.9
C14 C13 C12 120.2(4)
C14 C13 H13 119.9
C12 C13 H13 119.9
C13 C14 C15 120.5(4)
C13 C14 H14 119.7
C15 C14 H14 119.7
C14 C15 C16 119.3(4)
C14 C15 H15 120.3
C16 C15 H15 120.3
C11 C16 C15 120.7(4)
C11 C16 H16 119.7
C15 C16 H16 119.7
C26 C21 C22 121.0(4)
C26 C21 P1 116.6(3)
C22 C21 P1 122.3(3)
C23 C22 C21 116.5(4)
C23 C22 Sn2 117.2(3)
C21 C22 Sn2 126.3(3)
C24 C23 C22 122.1(4)
C24 C23 H23 119.0
C22 C23 H23 119.0
C25 C24 C23 120.4(4)
C25 C24 H24 119.8
C23 C24 H24 119.8
C26 C25 C24 119.4(4)
C26 C25 H25 120.3
C24 C25 H25 120.3
C25 C26 C21 120.5(4)
C25 C26 H26 119.7
C21 C26 H26 119.7
Sn1 C31 H31A 109.5
Sn1 C31 H31B 109.5
H31A C31 H31B 109.5
Sn1 C31 H31C 109.5
H31A C31 H31C 109.5
H31B C31 H31C 109.5
Sn1 C32 H32A 109.5
Sn1 C32 H32B 109.5
H32A C32 H32B 109.5
Sn1 C32 H32C 109.5
H32A C32 H32C 109.5
H32B C32 H32C 109.5
Sn1 C33 H33A 109.5
Sn1 C33 H33B 109.5
H33A C33 H33B 109.5
Sn1 C33 H33C 109.5
H33A C33 H33C 109.5
H33B C33 H33C 109.5
Sn2 C41 H41A 109.5
Sn2 C41 H41B 109.5
H41A C41 H41B 109.5
Sn2 C41 H41C 109.5
H41A C41 H41C 109.5
H41B C41 H41C 109.5
Sn2 C42 H42A 109.5
Sn2 C42 H42B 109.5
H42A C42 H42B 109.5
Sn2 C42 H42C 109.5
H42A C42 H42C 109.5
H42B C42 H42C 109.5
Sn2 C43 H43A 109.5
Sn2 C43 H43B 109.5
H43A C43 H43B 109.5
Sn2 C43 H43C 109.5
H43A C43 H43C 109.5
H43B C43 H43C 109.5
C52 C51 P1 110.7(3)
C52 C51 Sn1 108.1(3)
P1 C51 Sn1 118.5(2)
C52 C51 H51 106.3
P1 C51 H51 106.3
Sn1 C51 H51 106.3
C51 C52 H52A 109.5
C51 C52 H52B 109.5
H52A C52 H52B 109.5
C51 C52 H52C 109.5
H52A C52 H52C 109.5
H52B C52 H52C 109.5
O1 C53 N1 127.8(4)
O1 C53 O2 121.1(3)
N1 C53 O2 111.0(3)
O2 C54 H54A 109.5
O2 C54 H54B 109.5
H54A C54 H54B 109.5
O2 C54 H54C 109.5
H54A C54 H54C 109.5
H54B C54 H54C 109.5

loop_
_geom_bond_atom_site_label_1
_geom_bond_atom_site_label_2
_geom_bond_distance
Sn1 C32 2.127(5)
Sn1 C33 2.128(5)
Sn1 C31 2.159(5)
Sn1 C51 2.209(4)
Sn2 C41 2.132(4)
Sn2 C43 2.136(4)
Sn2 C22 2.170(4)
Sn2 C42 2.181(5)
P1 N1 1.609(3)
P1 C51 1.775(4)
P1 C11 1.801(4)
P1 C21 1.802(4)
O1 C53 1.227(5)
O2 C53 1.353(5)
O2 C54 1.447(5)
N1 C53 1.349(5)
C11 C16 1.381(6)
C11 C12 1.395(6)
C12 C13 1.384(6)
C12 H12 0.9500
C13 C14 1.371(7)
C13 H13 0.9500
C14 C15 1.381(7)
C14 H14 0.9500
C15 C16 1.393(6)
C15 H15 0.9500
C16 H16 0.9500
C21 C26 1.397(6)
C21 C22 1.410(6)
C22 C23 1.401(5)
C23 C24 1.381(6)
C23 H23 0.9500
C24 C25 1.380(7)
C24 H24 0.9500
C25 C26 1.378(6)
C25 H25 0.9500
C26 H26 0.9500
C31 H31A 0.9800
C31 H31B 0.9800
C31 H31C 0.9800
C32 H32A 0.9800
C32 H32B 0.9800
C32 H32C 0.9800
C33 H33A 0.9800
C33 H33B 0.9800
C33 H33C 0.9800
C41 H41A 0.9800
C41 H41B 0.9800
C41 H41C 0.9800
C42 H42A 0.9800
C42 H42B 0.9800
C42 H42C 0.9800
C43 H43A 0.9800
C43 H43B 0.9800
C43 H43C 0.9800
C51 C52 1.542(6)
C51 H51 1.0000
C52 H52A 0.9800
C52 H52B 0.9800
C52 H52C 0.9800
C54 H54A 0.9800
C54 H54B 0.9800
C54 H54C 0.9800

loop_
_geom_torsion_atom_site_label_1
_geom_torsion_atom_site_label_2
_geom_torsion_atom_site_label_3
_geom_torsion_atom_site_label_4
_geom_torsion
C51 P1 N1 C53 56.6(4)
C11 P1 N1 C53 -70.7(3)
C21 P1 N1 C53 175.3(3)
N1 P1 C11 C16 -29.9(4)
C51 P1 C11 C16 -160.2(3)
C21 P1 C11 C16 83.5(3)
N1 P1 C11 C12 155.6(3)
C51 P1 C11 C12 25.3(4)
C21 P1 C11 C12 -91.0(4)
C16 C11 C12 C13 -0.1(6)
P1 C11 C12 C13 174.3(3)
C11 C12 C13 C14 0.5(7)
C12 C13 C14 C15 -0.5(7)
C13 C14 C15 C16 0.1(7)
C12 C11 C16 C15 -0.4(6)
P1 C11 C16 C15 -175.1(3)
C14 C15 C16 C11 0.4(7)
N1 P1 C21 C26 -175.9(3)
C51 P1 C21 C26 -53.1(4)
C11 P1 C21 C26 63.4(4)
N1 P1 C21 C22 5.8(4)
C51 P1 C21 C22 128.6(3)
C11 P1 C21 C22 -114.9(4)
C26 C21 C22 C23 1.8(6)
P1 C21 C22 C23 -180.0(3)
C26 C21 C22 Sn2 -178.3(3)
P1 C21 C22 Sn2 -0.1(5)
C41 Sn2 C22 C23 -112.9(3)
C43 Sn2 C22 C23 102.1(3)
C42 Sn2 C22 C23 -7.1(4)
C41 Sn2 C22 C21 67.2(4)
C43 Sn2 C22 C21 -77.8(4)
C42 Sn2 C22 C21 173.0(4)
C21 C22 C23 C24 -1.3(6)
Sn2 C22 C23 C24 178.8(3)
C22 C23 C24 C25 0.7(7)
C23 C24 C25 C26 -0.5(7)
C24 C25 C26 C21 1.0(7)
C22 C21 C26 C25 -1.7(6)
P1 C21 C26 C25 180.0(3)
N1 P1 C51 C52 56.8(3)
C11 P1 C51 C52 -173.1(3)
C21 P1 C51 C52 -59.2(3)
N1 P1 C51 Sn1 -68.9(3)
C11 P1 C51 Sn1 61.3(3)
C21 P1 C51 Sn1 175.18(19)
C32 Sn1 C51 C52 -165.5(3)
C33 Sn1 C51 C52 -33.0(3)
C31 Sn1 C51 C52 78.2(3)
C32 Sn1 C51 P1 -38.6(3)
C33 Sn1 C51 P1 93.9(3)
C31 Sn1 C51 P1 -154.9(3)
P1 N1 C53 O1 5.7(6)
P1 N1 C53 O2 -174.0(3)
C54 O2 C53 O1 -10.0(6)
C54 O2 C53 N1 169.7(4)
